data_7118843
loop_
_publ_author_name
'Bandyopadhyay, Anupam'
'Misra, Rajkumar'
'Gopi, Hosahudya N.'

_publ_section_title
;
 Structural features and molecular aggregations of designed
 triple-stranded \b-sheets in single crystals.
;
_journal_issue 27
_journal_name_full 'Chemical communications (Cambridge, England)'
_journal_page_first 4938
_journal_page_last 4941
_journal_paper_doi 10.1039/c6cc00127k
_journal_volume 52
_journal_year 2016
_chemical_formula_moiety 'C86 H132 N16 O16'
_chemical_formula_sum 'C86 H132 N16 O16'
_chemical_formula_weight 1646.08
_space_group_crystal_system monoclinic
_space_group_IT_number 4
_space_group_name_Hall 'P 2yb'
_space_group_name_H-M_alt 'P 1 21 1'
_symmetry_space_group_name_Hall 'P 2yb'
_symmetry_space_group_name_H-M 'P 1 21 1'
_atom_sites_solution_hydrogens geom
_audit_creation_method SHELXL-2014/7
_audit_update_record
;
2015-10-19 deposited with the CCDC.
2016-03-04 downloaded from the CCDC.
;
_cell_angle_alpha 90
_cell_angle_beta 111.9040(15)
_cell_angle_gamma 90
_cell_formula_units_Z 2
_cell_length_a 14.1965(4)
_cell_length_b 21.9607(7)
_cell_length_c 16.3804(5)
_cell_measurement_temperature 100(2)
_cell_volume 4738.2(3)
_computing_structure_refinement 'SHELXL-2014/7 (Sheldrick, 2014)'
_diffrn_ambient_temperature 100(2)
_diffrn_measured_fraction_theta_full 0.996
_diffrn_measured_fraction_theta_max 0.996
_diffrn_measurement_device_type 'fine-focus sealed tube'
_diffrn_radiation_type CuK\a
_diffrn_radiation_wavelength 1.54178
_diffrn_reflns_av_R_equivalents 0.0457
_diffrn_reflns_av_unetI/netI 0.0497
_diffrn_reflns_Laue_measured_fraction_full 0.996
_diffrn_reflns_Laue_measured_fraction_max 0.996
_diffrn_reflns_limit_h_max 16
_diffrn_reflns_limit_h_min -16
_diffrn_reflns_limit_k_max 26
_diffrn_reflns_limit_k_min -26
_diffrn_reflns_limit_l_max 19
_diffrn_reflns_limit_l_min -19
_diffrn_reflns_number 57699
_diffrn_reflns_point_group_measured_fraction_full 0.988
_diffrn_reflns_point_group_measured_fraction_max 0.988
_diffrn_reflns_theta_full 66.791
_diffrn_reflns_theta_max 66.791
_diffrn_reflns_theta_min 2.907
_exptl_absorpt_coefficient_mu 0.652
_exptl_crystal_density_diffrn 1.154
_exptl_crystal_description Cubic
_exptl_crystal_F_000 2090
_refine_diff_density_max 0.678
_refine_diff_density_min -0.411
_refine_diff_density_rms 0.071
_refine_ls_abs_structure_details
;
 Flack x determined using 4912 quotients [(I+)-(I-)]/[(I+)+(I-)]
 (Parsons, Flack and Wagner, Acta Cryst. B69 (2013) 249-259).
;
_refine_ls_abs_structure_Flack -0.06(8)
_refine_ls_extinction_method none
_refine_ls_goodness_of_fit_ref 0.824
_refine_ls_hydrogen_treatment constr
_refine_ls_matrix_type full
_refine_ls_number_parameters 1081
_refine_ls_number_reflns 16610
_refine_ls_number_restraints 1
_refine_ls_restrained_S_all 0.824
_refine_ls_R_factor_all 0.0919
_refine_ls_R_factor_gt 0.0719
_refine_ls_shift/su_max 0.026
_refine_ls_shift/su_mean 0.001
_refine_ls_structure_factor_coef Fsqd
_refine_ls_weighting_details 'w=1/[\s^2^(Fo^2^)+(0.1936P)^2^+1.9140P] where P=(Fo^2^+2Fc^2^)/3'
_refine_ls_weighting_scheme calc
_refine_ls_wR_factor_gt 0.1932
_refine_ls_wR_factor_ref 0.2196
_reflns_Friedel_coverage 0.928
_reflns_Friedel_fraction_full 0.980
_reflns_Friedel_fraction_max 0.980
_reflns_number_gt 13058
_reflns_number_total 16610
_reflns_threshold_expression 'I > 2\s(I)'
_cod_data_source_file c6cc00127k2.cif
_cod_data_source_block RA01_0m_a
_cod_depositor_comments 'Adding full bibliography for 7118843--7118844.cif.'
_cod_database_code 7118843
_shelx_shelxl_version_number 2014/7
_shelx_space_group_comment
;
The symmetry employed for this shelxl refinement is uniquely defined
by the following loop, which should always be used as a source of
symmetry information in preference to the above space-group names.
They are only intended as comments.
;

loop_
_space_group_symop_operation_xyz
'x, y, z'
'-x, y+1/2, -z'

loop_
_atom_site_label
_atom_site_type_symbol
_atom_site_fract_x
_atom_site_fract_y
_atom_site_fract_z
_atom_site_U_iso_or_equiv
_atom_site_adp_type
_atom_site_occupancy
_atom_site_site_symmetry_order
_atom_site_calc_flag
_atom_site_refinement_flags_posn
_atom_site_refinement_flags_adp
O7 O 0.7018(3) 0.5633(2) 0.8630(3) 0.0411(10) Uani 1 1 d . .
O3 O 1.0499(3) 0.54480(19) 0.8804(3) 0.0382(9) Uani 1 1 d . .
O15 O 0.3971(3) 0.4825(2) 0.9112(3) 0.0410(10) Uani 1 1 d . .
O4 O 0.8474(3) 0.68245(18) 0.9841(3) 0.0350(9) Uani 1 1 d . .
O8 O 0.3378(3) 0.4725(2) 0.5720(3) 0.0455(11) Uani 1 1 d . .
O10 O 0.1594(3) 0.3346(2) 0.1880(3) 0.0467(10) Uani 1 1 d . .
O11 O -0.0092(4) 0.3685(2) -0.0320(3) 0.0538(12) Uani 1 1 d . .
O14 O -0.0081(3) 0.4519(2) 0.5479(3) 0.0458(11) Uani 1 1 d . .
N14 N 0.1621(3) 0.4402(2) 0.6042(3) 0.0321(10) Uani 1 1 d . .
H14 H 0.2198 0.4470 0.5974 0.039 Uiso 1 1 calc R U
O1 O 0.8036(3) 0.4856(3) 0.3207(3) 0.0523(12) Uani 1 1 d . .
O6 O 0.6002(3) 0.5741(3) 1.0997(3) 0.0526(12) Uani 1 1 d . .
N7 N 0.5734(3) 0.5067(2) 0.8730(3) 0.0311(10) Uani 1 1 d . .
H7 H 0.5260 0.5052 0.8955 0.037 Uiso 1 1 calc R U
O16 O 0.2797(3) 0.5077(3) 1.1131(3) 0.0526(12) Uani 1 1 d . .
N15 N 0.2748(3) 0.5316(2) 0.9425(3) 0.0337(10) Uani 1 1 d . .
H15 H 0.2091 0.5371 0.9280 0.040 Uiso 1 1 calc R U
O13 O 0.1488(3) 0.4305(2) 0.3636(3) 0.0511(12) Uani 1 1 d . .
N5 N 0.8568(3) 0.6336(2) 1.1639(3) 0.0320(10) Uani 1 1 d . .
H5 H 0.9021 0.6092 1.1565 0.038 Uiso 1 1 calc R U
N4 N 1.0013(3) 0.6793(2) 1.0947(3) 0.0348(10) Uani 1 1 d . .
O2 O 0.6576(3) 0.4896(3) 0.5500(3) 0.0655(16) Uani 1 1 d . .
N6 N 0.6811(3) 0.6176(2) 1.0187(3) 0.0321(10) Uani 1 1 d . .
H6 H 0.7362 0.6366 1.0199 0.039 Uiso 1 1 calc R U
O9 O 0.4681(3) 0.4469(3) 0.3336(3) 0.0565(13) Uani 1 1 d . .
N2 N 0.8218(3) 0.4644(2) 0.5916(3) 0.0347(10) Uani 1 1 d . .
H2 H 0.8752 0.4641 0.5766 0.042 Uiso 1 1 calc R U
N3 N 0.9186(3) 0.5948(2) 0.8971(3) 0.0339(10) Uani 1 1 d . .
H3 H 0.8540 0.5936 0.8898 0.041 Uiso 1 1 calc R U
N12 N 0.0140(3) 0.4298(2) 0.1836(3) 0.0365(11) Uani 1 1 d . .
H12 H 0.0506 0.4015 0.1715 0.044 Uiso 1 1 calc R U
O12 O -0.0534(4) 0.5235(2) 0.1504(4) 0.0590(13) Uani 1 1 d . .
O5 O 0.8115(4) 0.7312(2) 1.1737(3) 0.0524(12) Uani 1 1 d . .
N13 N 0.0231(3) 0.4790(2) 0.3894(3) 0.0338(10) Uani 1 1 d . .
H13 H -0.0422 0.4874 0.3689 0.041 Uiso 1 1 calc R U
N11 N 0.1001(3) 0.4375(2) 0.0576(3) 0.0345(10) Uani 1 1 d . .
H11 H 0.1642 0.4459 0.0885 0.041 Uiso 1 1 calc R U
N1 N 0.6827(4) 0.4868(3) 0.3800(3) 0.0452(13) Uani 1 1 d . .
H1 H 0.6202 0.4767 0.3731 0.054 Uiso 1 1 calc R U
C36 C 0.6294(4) 0.5577(3) 0.8859(3) 0.0306(11) Uani 1 1 d . .
N8 N 0.4484(3) 0.4740(3) 0.5032(3) 0.0413(12) Uani 1 1 d . .
H8 H 0.5119 0.4684 0.5087 0.050 Uiso 1 1 calc R U
N10 N 0.2540(4) 0.3499(2) 0.1057(4) 0.0427(12) Uani 1 1 d . .
C79 C 0.3064(4) 0.4947(3) 0.8928(4) 0.0302(11) Uani 1 1 d . .
C44 C 0.4255(4) 0.4694(3) 0.5742(4) 0.0365(13) Uani 1 1 d . .
C78 C 0.2247(4) 0.4698(3) 0.8143(3) 0.0285(11) Uani 1 1 d . .
H78 H 0.1569 0.4831 0.8010 0.034 Uiso 1 1 calc R U
C56 C 0.0769(5) 0.3846(3) 0.0141(4) 0.0377(13) Uani 1 1 d . .
C23 C 0.9386(4) 0.6694(2) 1.0104(4) 0.0313(11) Uani 1 1 d . .
C77 C 0.2431(4) 0.4299(3) 0.7622(3) 0.0323(12) Uani 1 1 d . .
H77 H 0.3110 0.4164 0.7767 0.039 Uiso 1 1 calc R U
N9 N 0.3222(4) 0.3988(3) 0.3195(4) 0.0501(14) Uani 1 1 d . .
H9 H 0.2659 0.4008 0.3302 0.060 Uiso 1 1 calc R U
C18 C 0.9584(4) 0.5503(3) 0.8646(4) 0.0326(12) Uani 1 1 d . .
N16 N 0.4485(4) 0.5231(3) 1.1629(3) 0.0495(14) Uani 1 1 d . .
H16A H 0.4591 0.5048 1.2134 0.059 Uiso 1 1 calc R U
H16B H 0.5000 0.5383 1.1521 0.059 Uiso 1 1 calc R U
C84 C 0.3547(5) 0.5276(3) 1.1030(4) 0.0429(14) Uani 1 1 d . .
C28 C 0.8691(4) 0.6944(3) 1.1628(3) 0.0330(12) Uani 1 1 d . .
C80 C 0.3443(4) 0.5629(3) 1.0193(4) 0.0355(12) Uani 1 1 d . .
H80 H 0.4125 0.5645 1.0146 0.043 Uiso 1 1 calc R U
C68 C 0.0762(4) 0.4623(3) 0.5461(4) 0.0334(12) Uani 1 1 d . .
C7 C 0.7369(4) 0.4896(3) 0.5369(4) 0.0408(14) Uani 1 1 d . .
C8 C 0.8312(4) 0.4368(3) 0.6758(4) 0.0338(12) Uani 1 1 d . .
H8A H 0.7636 0.4392 0.6814 0.041 Uiso 1 1 calc R U
C17 C 0.8814(4) 0.5092(3) 0.8021(4) 0.0328(12) Uani 1 1 d . .
H17 H 0.8139 0.5090 0.8009 0.039 Uiso 1 1 calc R U
C30 C 0.6763(4) 0.5984(3) 1.0943(4) 0.0348(12) Uani 1 1 d . .
C59 C -0.0201(4) 0.4194(3) 0.2555(4) 0.0393(13) Uani 1 1 d . .
H59 H -0.0850 0.4422 0.2430 0.047 Uiso 1 1 calc R U
C37 C 0.5854(4) 0.4536(3) 0.8242(4) 0.0339(12) Uani 1 1 d . .
H37 H 0.6527 0.4560 0.8178 0.041 Uiso 1 1 calc R U
C64 C 0.0860(4) 0.5038(3) 0.4738(4) 0.0347(12) Uani 1 1 d . .
H64 H 0.1583 0.5044 0.4786 0.042 Uiso 1 1 calc R U
C19 C 0.9818(4) 0.6452(3) 0.9446(4) 0.0411(14) Uani 1 1 d . .
H19 H 1.0528 0.6306 0.9765 0.049 Uiso 1 1 calc R U
C58 C -0.0078(4) 0.4803(3) 0.1350(4) 0.0387(13) Uani 1 1 d . .
C43 C 0.5137(4) 0.4622(3) 0.6587(4) 0.0370(13) Uani 1 1 d . .
H43 H 0.5803 0.4623 0.6579 0.044 Uiso 1 1 calc R U
C71 C 0.2677(5) 0.3153(3) 0.6624(4) 0.0423(14) Uani 1 1 d . .
C42 C 0.5025(4) 0.4557(3) 0.7344(4) 0.0378(13) Uani 1 1 d . .
H42 H 0.4349 0.4520 0.7321 0.045 Uiso 1 1 calc R U
C49 C 0.3905(5) 0.4425(4) 0.3509(4) 0.0466(16) Uani 1 1 d . .
C29 C 0.7698(4) 0.6083(3) 1.1770(4) 0.0363(12) Uani 1 1 d . .
H29A H 0.7513 0.6357 1.2166 0.044 Uiso 1 1 calc R U
H29B H 0.7897 0.5687 1.2074 0.044 Uiso 1 1 calc R U
C63 C 0.0589(4) 0.4441(3) 0.3408(4) 0.0346(12) Uani 1 1 d . .
C55 C 0.1670(5) 0.3434(3) 0.0241(4) 0.0404(13) Uani 1 1 d . .
H55 H 0.1440 0.3000 0.0177 0.049 Uiso 1 1 calc R U
C69 C 0.1617(4) 0.4042(3) 0.6802(4) 0.0362(13) Uani 1 1 d . .
H69 H 0.0949 0.4119 0.6859 0.043 Uiso 1 1 calc R U
C65 C 0.0528(5) 0.5689(3) 0.4864(5) 0.0466(15) Uani 1 1 d . .
H65 H -0.0193 0.5669 0.4821 0.056 Uiso 1 1 calc R U
C26 C 1.0573(5) 0.7175(3) 1.2376(4) 0.0486(16) Uani 1 1 d . .
H26A H 1.0583 0.7552 1.2711 0.058 Uiso 1 1 calc R U
H26B H 1.0576 0.6818 1.2746 0.058 Uiso 1 1 calc R U
C16 C 0.9054(4) 0.4733(3) 0.7488(4) 0.0338(12) Uani 1 1 d . .
H16 H 0.9751 0.4703 0.7571 0.041 Uiso 1 1 calc R U
C31 C 0.5984(4) 0.6082(3) 0.9341(4) 0.0343(12) Uani 1 1 d . .
H31 H 0.5374 0.5943 0.9455 0.041 Uiso 1 1 calc R U
C72 C 0.3414(5) 0.2886(3) 0.7366(5) 0.0461(14) Uani 1 1 d . .
H72 H 0.3280 0.2832 0.7887 0.055 Uiso 1 1 calc R U
C32 C 0.5710(5) 0.6676(3) 0.8810(4) 0.0414(14) Uani 1 1 d . .
H32A H 0.5636 0.7003 0.9197 0.050 Uiso 1 1 calc R U
H32B H 0.6279 0.6789 0.8630 0.050 Uiso 1 1 calc R U
C10 C 0.7888(5) 0.3315(3) 0.6077(5) 0.0482(15) Uani 1 1 d . .
C2 C 0.7189(4) 0.4693(4) 0.3191(4) 0.0489(17) Uani 1 1 d . .
C89 C 0.9649(4) 0.7163(3) 1.1512(4) 0.0360(12) Uani 1 1 d . .
H89 H 0.9527 0.7586 1.1268 0.043 Uiso 1 1 calc R U
C3 C 0.7425(5) 0.5215(3) 0.4568(4) 0.0463(16) Uani 1 1 d . .
H3A H 0.8147 0.5211 0.4614 0.056 Uiso 1 1 calc R U
C52 C 0.2425(5) 0.3438(3) 0.1828(4) 0.0456(15) Uani 1 1 d . .
C38 C 0.5819(4) 0.3958(3) 0.8745(4) 0.0393(13) Uani 1 1 d . .
H38A H 0.5984 0.3607 0.8443 0.047 Uiso 1 1 calc R U
H38B H 0.5116 0.3901 0.8717 0.047 Uiso 1 1 calc R U
C70 C 0.1682(5) 0.3362(3) 0.6665(4) 0.0430(14) Uani 1 1 d . .
H70A H 0.1573 0.3144 0.7151 0.052 Uiso 1 1 calc R U
H70B H 0.1126 0.3244 0.6110 0.052 Uiso 1 1 calc R U
C9 C 0.8614(5) 0.3700(3) 0.6799(4) 0.0440(14) Uani 1 1 d . .
H9A H 0.9296 0.3673 0.6767 0.053 Uiso 1 1 calc R U
H9B H 0.8663 0.3531 0.7373 0.053 Uiso 1 1 calc R U
C57 C 0.0237(4) 0.4811(3) 0.0557(4) 0.0393(13) Uani 1 1 d . .
H57A H -0.0374 0.4738 0.0021 0.047 Uiso 1 1 calc R U
H57B H 0.0491 0.5224 0.0506 0.047 Uiso 1 1 calc R U
C45 C 0.3736(4) 0.4880(3) 0.4164(4) 0.0433(15) Uani 1 1 d . .
H45 H 0.3044 0.4811 0.4172 0.052 Uiso 1 1 calc R U
C54 C 0.2099(6) 0.3578(3) -0.0467(5) 0.0535(17) Uani 1 1 d . .
H54A H 0.1727 0.3354 -0.1018 0.064 Uiso 1 1 calc R U
H54B H 0.2062 0.4020 -0.0595 0.064 Uiso 1 1 calc R U
C81 C 0.3068(5) 0.6289(3) 1.0206(5) 0.0497(16) Uani 1 1 d . .
H81 H 0.2342 0.6271 1.0150 0.060 Uiso 1 1 calc R U
C76 C 0.2899(5) 0.3224(3) 0.5874(5) 0.0522(16) Uani 1 1 d . .
H76 H 0.2412 0.3406 0.5365 0.063 Uiso 1 1 calc R U
C73 C 0.4333(5) 0.2702(3) 0.7343(6) 0.0579(19) Uani 1 1 d . .
H73 H 0.4828 0.2524 0.7851 0.070 Uiso 1 1 calc R U
C24 C 1.1111(4) 0.6695(3) 1.1340(5) 0.0502(16) Uani 1 1 d . .
H24A H 1.1433 0.6772 1.0908 0.060 Uiso 1 1 calc R U
H24B H 1.1271 0.6274 1.1568 0.060 Uiso 1 1 calc R U
C87 C 0.3186(6) 0.3367(4) -0.0060(6) 0.062(2) Uani 1 1 d . .
H87A H 0.3614 0.3571 -0.0337 0.075 Uiso 1 1 calc R U
H87B H 0.3236 0.2921 -0.0119 0.075 Uiso 1 1 calc R U
C67 C 0.0564(6) 0.6101(3) 0.4133(6) 0.0575(18) Uani 1 1 d . .
H67A H 0.0258 0.6495 0.4170 0.086 Uiso 1 1 calc R U
H67B H 0.0185 0.5913 0.3562 0.086 Uiso 1 1 calc R U
H67C H 0.1272 0.6162 0.4196 0.086 Uiso 1 1 calc R U
C39 C 0.6535(5) 0.3949(3) 0.9711(5) 0.0530(17) Uani 1 1 d . .
H39 H 0.6341 0.4297 1.0008 0.064 Uiso 1 1 calc R U
C53 C 0.3500(5) 0.3551(4) 0.0901(5) 0.0585(19) Uani 1 1 d . .
H53A H 0.4025 0.3273 0.1290 0.070 Uiso 1 1 calc R U
H53B H 0.3763 0.3973 0.0997 0.070 Uiso 1 1 calc R U
C66 C 0.1165(7) 0.5934(4) 0.5766(5) 0.065(2) Uani 1 1 d . .
H66A H 0.1881 0.5940 0.5835 0.097 Uiso 1 1 calc R U
H66B H 0.1082 0.5672 0.6219 0.097 Uiso 1 1 calc R U
H66C H 0.0945 0.6349 0.5828 0.097 Uiso 1 1 calc R U
C86 C 0.4737(5) 0.6642(4) 0.7991(5) 0.0538(17) Uani 1 1 d . .
H86 H 0.4239 0.6384 0.8134 0.065 Uiso 1 1 calc R U
C25 C 1.1463(5) 0.7156(3) 1.2084(5) 0.0521(17) Uani 1 1 d . .
H25A H 1.2088 0.7018 1.2566 0.062 Uiso 1 1 calc R U
H25B H 1.1587 0.7559 1.1873 0.062 Uiso 1 1 calc R U
C82 C 0.3668(6) 0.6615(4) 1.1051(6) 0.062(2) Uani 1 1 d . .
H82A H 0.4376 0.6654 1.1105 0.092 Uiso 1 1 calc R U
H82B H 0.3638 0.6382 1.1551 0.092 Uiso 1 1 calc R U
H82C H 0.3379 0.7021 1.1046 0.092 Uiso 1 1 calc R U
C46 C 0.3800(6) 0.5527(4) 0.3886(5) 0.062(2) Uani 1 1 d . .
H46 H 0.4426 0.5567 0.3748 0.074 Uiso 1 1 calc R U
C50 C 0.3356(5) 0.3471(4) 0.2677(5) 0.059(2) Uani 1 1 d . .
H50 H 0.3974 0.3539 0.2534 0.071 Uiso 1 1 calc R U
C75 C 0.3812(6) 0.3037(4) 0.5859(6) 0.064(2) Uani 1 1 d . .
H75 H 0.3944 0.3088 0.5336 0.077 Uiso 1 1 calc R U
C20 C 0.9822(7) 0.6984(4) 0.8821(5) 0.061(2) Uani 1 1 d . .
H20 H 0.9131 0.7172 0.8618 0.074 Uiso 1 1 calc R U
C83 C 0.3115(6) 0.6636(3) 0.9405(6) 0.0587(18) Uani 1 1 d . .
H83A H 0.2829 0.7045 0.9385 0.088 Uiso 1 1 calc R U
H83B H 0.2723 0.6415 0.8865 0.088 Uiso 1 1 calc R U
H83C H 0.3823 0.6669 0.9456 0.088 Uiso 1 1 calc R U
C74 C 0.4544(5) 0.2775(4) 0.6584(6) 0.0580(18) Uani 1 1 d . .
H74 H 0.5175 0.2647 0.6566 0.070 Uiso 1 1 calc R U
C11 C 0.6936(6) 0.3196(5) 0.6027(7) 0.078(3) Uani 1 1 d . .
H11A H 0.6723 0.3344 0.6476 0.093 Uiso 1 1 calc R U
C90 C 0.6378(7) 0.3370(4) 1.0148(6) 0.069(2) Uani 1 1 d . .
H90A H 0.6536 0.3017 0.9857 0.103 Uiso 1 1 calc R U
H90B H 0.5669 0.3347 1.0099 0.103 Uiso 1 1 calc R U
H90C H 0.6826 0.3373 1.0770 0.103 Uiso 1 1 calc R U
C60 C -0.0414(6) 0.3515(4) 0.2588(5) 0.0583(19) Uani 1 1 d . .
H60A H 0.0223 0.3290 0.2685 0.070 Uiso 1 1 calc R U
H60B H -0.0911 0.3392 0.2005 0.070 Uiso 1 1 calc R U
C21 C 1.0570(6) 0.7474(4) 0.9337(6) 0.060(2) Uani 1 1 d . .
H21A H 1.1256 0.7302 0.9580 0.090 Uiso 1 1 calc R U
H21B H 1.0378 0.7621 0.9819 0.090 Uiso 1 1 calc R U
H21C H 1.0556 0.7813 0.8944 0.090 Uiso 1 1 calc R U
C4 C 0.7082(7) 0.5880(4) 0.4543(6) 0.068(2) Uani 1 1 d . .
H4 H 0.6365 0.5886 0.4511 0.082 Uiso 1 1 calc R U
C62 C 0.0014(7) 0.3164(5) 0.4100(6) 0.077(2) Uani 1 1 d . .
H62A H -0.0230 0.3150 0.4586 0.115 Uiso 1 1 calc R U
H62B H 0.0543 0.3476 0.4222 0.115 Uiso 1 1 calc R U
H62C H 0.0295 0.2766 0.4041 0.115 Uiso 1 1 calc R U
C1 C 0.6518(5) 0.4293(5) 0.2455(5) 0.073(3) Uani 1 1 d . .
H1A H 0.6330 0.4511 0.1894 0.109 Uiso 1 1 calc R U
H1B H 0.5903 0.4188 0.2562 0.109 Uiso 1 1 calc R U
H1C H 0.6885 0.3919 0.2431 0.109 Uiso 1 1 calc R U
C35 C 0.4889(6) 0.6363(4) 0.7204(5) 0.062(2) Uani 1 1 d . .
H35A H 0.4235 0.6338 0.6710 0.094 Uiso 1 1 calc R U
H35B H 0.5176 0.5954 0.7355 0.094 Uiso 1 1 calc R U
H35C H 0.5356 0.6617 0.7037 0.094 Uiso 1 1 calc R U
C48 C 0.2887(8) 0.5664(5) 0.3048(6) 0.079(3) Uani 1 1 d . .
H48A H 0.2264 0.5642 0.3173 0.118 Uiso 1 1 calc R U
H48B H 0.2854 0.5364 0.2595 0.118 Uiso 1 1 calc R U
H48C H 0.2955 0.6073 0.2838 0.118 Uiso 1 1 calc R U
C12 C 0.6265(7) 0.2864(5) 0.5343(7) 0.081(3) Uani 1 1 d . .
H12A H 0.5591 0.2808 0.5317 0.097 Uiso 1 1 calc R U
C22 C 0.9999(9) 0.6798(4) 0.8013(7) 0.082(3) Uani 1 1 d . .
H22A H 0.9921 0.7153 0.7630 0.123 Uiso 1 1 calc R U
H22B H 0.9504 0.6485 0.7698 0.123 Uiso 1 1 calc R U
H22C H 1.0687 0.6634 0.8179 0.123 Uiso 1 1 calc R U
C51 C 0.3461(8) 0.2865(5) 0.3176(7) 0.085(3) Uani 1 1 d . .
H51A H 0.4067 0.2879 0.3719 0.128 Uiso 1 1 calc R U
H51B H 0.3525 0.2530 0.2805 0.128 Uiso 1 1 calc R U
H51C H 0.2859 0.2801 0.3322 0.128 Uiso 1 1 calc R U
C61 C -0.0822(7) 0.3312(4) 0.3291(6) 0.072(2) Uani 1 1 d . .
H61 H -0.1206 0.3660 0.3411 0.087 Uiso 1 1 calc R U
C47 C 0.3873(8) 0.5975(5) 0.4595(6) 0.078(3) Uani 1 1 d . .
H47A H 0.3327 0.5897 0.4813 0.117 Uiso 1 1 calc R U
H47B H 0.3807 0.6389 0.4359 0.117 Uiso 1 1 calc R U
H47C H 0.4532 0.5930 0.5080 0.117 Uiso 1 1 calc R U
C34 C 0.4289(6) 0.7276(5) 0.7763(6) 0.073(2) Uani 1 1 d . .
H34A H 0.4792 0.7549 0.7679 0.110 Uiso 1 1 calc R U
H34B H 0.4101 0.7430 0.8243 0.110 Uiso 1 1 calc R U
H34C H 0.3684 0.7259 0.7220 0.110 Uiso 1 1 calc R U
C6 C 0.7125(9) 0.6200(5) 0.3745(6) 0.080(3) Uani 1 1 d . .
H6A H 0.6881 0.6619 0.3730 0.120 Uiso 1 1 calc R U
H6B H 0.6694 0.5984 0.3213 0.120 Uiso 1 1 calc R U
H6C H 0.7826 0.6205 0.3774 0.120 Uiso 1 1 calc R U
C15 C 0.8169(9) 0.3016(11) 0.5508(9) 0.164(9) Uani 1 1 d . .
H15A H 0.8862 0.3033 0.5573 0.196 Uiso 1 1 calc R U
C5 C 0.7750(10) 0.6213(5) 0.5380(7) 0.091(3) Uani 1 1 d . .
H5A H 0.8465 0.6169 0.5457 0.136 Uiso 1 1 calc R U
H5B H 0.7643 0.6038 0.5889 0.136 Uiso 1 1 calc R U
H5C H 0.7570 0.6646 0.5329 0.136 Uiso 1 1 calc R U
C13 C 0.6522(8) 0.2627(7) 0.4733(8) 0.110(5) Uani 1 1 d . .
H13A H 0.6043 0.2424 0.4241 0.132 Uiso 1 1 calc R U
C40 C 0.7613(7) 0.4040(7) 0.9823(8) 0.125(6) Uani 1 1 d . .
H40A H 0.8043 0.4015 1.0449 0.187 Uiso 1 1 calc R U
H40B H 0.7693 0.4442 0.9596 0.187 Uiso 1 1 calc R U
H40C H 0.7815 0.3724 0.9499 0.187 Uiso 1 1 calc R U
C14 C 0.7510(12) 0.2682(14) 0.4830(13) 0.246(17) Uani 1 1 d . .
H14A H 0.7746 0.2488 0.4424 0.295 Uiso 1 1 calc R U
C88 C -0.1557(10) 0.2782(7) 0.2938(9) 0.124(5) Uani 1 1 d . .
H88A H -0.1206 0.2444 0.2780 0.186 Uiso 1 1 calc R U
H88B H -0.2132 0.2914 0.2416 0.186 Uiso 1 1 calc R U
H88C H -0.1806 0.2647 0.3391 0.186 Uiso 1 1 calc R U

loop_
_atom_site_aniso_label
_atom_site_aniso_U_11
_atom_site_aniso_U_22
_atom_site_aniso_U_33
_atom_site_aniso_U_23
_atom_site_aniso_U_13
_atom_site_aniso_U_12
O7 0.034(2) 0.055(3) 0.041(2) -0.010(2) 0.0227(18) -0.0107(18)
O3 0.0283(19) 0.047(2) 0.039(2) -0.0051(18) 0.0120(16) 0.0023(16)
O15 0.0251(19) 0.057(3) 0.044(2) -0.011(2) 0.0160(16) -0.0020(17)
O4 0.030(2) 0.041(2) 0.034(2) 0.0027(17) 0.0122(16) 0.0045(16)
O8 0.0250(19) 0.082(3) 0.031(2) 0.002(2) 0.0127(16) -0.0048(19)
O10 0.051(3) 0.056(3) 0.041(2) 0.001(2) 0.027(2) 0.010(2)
O11 0.053(3) 0.056(3) 0.048(3) -0.005(2) 0.013(2) -0.017(2)
O14 0.028(2) 0.073(3) 0.044(2) 0.009(2) 0.0212(18) 0.0042(19)
N14 0.023(2) 0.051(3) 0.026(2) 0.002(2) 0.0139(17) 0.0002(19)
O1 0.029(2) 0.095(4) 0.038(2) 0.006(2) 0.0175(17) 0.013(2)
O6 0.033(2) 0.086(4) 0.041(2) 0.010(2) 0.0161(18) -0.009(2)
N7 0.025(2) 0.043(3) 0.029(2) 0.002(2) 0.0145(18) 0.0004(18)
O16 0.038(2) 0.083(3) 0.042(2) -0.010(2) 0.0207(19) -0.023(2)
N15 0.022(2) 0.044(3) 0.037(3) -0.007(2) 0.0129(18) -0.0035(19)
O13 0.029(2) 0.080(3) 0.044(2) -0.013(2) 0.0132(18) 0.009(2)
N5 0.029(2) 0.039(3) 0.028(2) -0.001(2) 0.0103(18) 0.0025(19)
N4 0.030(2) 0.037(2) 0.038(3) -0.004(2) 0.014(2) 0.0000(19)
O2 0.030(2) 0.131(5) 0.040(2) 0.023(3) 0.0178(18) 0.013(3)
N6 0.026(2) 0.042(2) 0.029(2) -0.002(2) 0.0118(18) -0.0020(18)
O9 0.036(2) 0.100(4) 0.041(2) -0.001(3) 0.0233(19) 0.007(2)
N2 0.023(2) 0.054(3) 0.029(2) -0.004(2) 0.0118(18) 0.001(2)
N3 0.026(2) 0.045(3) 0.033(2) -0.007(2) 0.0147(18) -0.0025(19)
N12 0.031(2) 0.042(3) 0.035(3) -0.002(2) 0.0111(19) 0.002(2)
O12 0.060(3) 0.044(3) 0.084(4) 0.006(3) 0.039(3) 0.012(2)
O5 0.061(3) 0.046(3) 0.061(3) -0.011(2) 0.035(2) 0.006(2)
N13 0.020(2) 0.050(3) 0.033(2) 0.002(2) 0.0115(17) 0.0043(19)
N11 0.031(2) 0.036(2) 0.037(3) -0.004(2) 0.0118(19) -0.0069(19)
N1 0.028(2) 0.079(4) 0.034(3) 0.009(3) 0.018(2) 0.007(2)
C36 0.026(3) 0.041(3) 0.025(3) -0.001(2) 0.009(2) -0.003(2)
N8 0.023(2) 0.074(4) 0.031(2) 0.001(2) 0.0135(18) 0.004(2)
N10 0.048(3) 0.046(3) 0.043(3) -0.004(2) 0.027(2) 0.008(2)
C79 0.028(3) 0.038(3) 0.030(3) 0.000(2) 0.017(2) -0.005(2)
C44 0.027(3) 0.051(3) 0.035(3) -0.003(3) 0.015(2) -0.004(2)
C78 0.023(2) 0.041(3) 0.025(2) 0.003(2) 0.0124(19) -0.002(2)
C56 0.046(3) 0.039(3) 0.032(3) 0.002(2) 0.018(3) -0.008(3)
C23 0.033(3) 0.030(3) 0.032(3) -0.001(2) 0.013(2) -0.002(2)
C77 0.024(2) 0.052(3) 0.024(3) 0.002(2) 0.013(2) -0.003(2)
N9 0.031(3) 0.083(4) 0.036(3) -0.009(3) 0.012(2) 0.011(3)
C18 0.027(3) 0.047(3) 0.027(3) 0.001(2) 0.013(2) -0.002(2)
N16 0.031(3) 0.082(4) 0.034(3) 0.005(3) 0.011(2) -0.010(3)
C84 0.036(3) 0.059(4) 0.040(3) -0.016(3) 0.022(3) -0.012(3)
C28 0.040(3) 0.039(3) 0.022(3) -0.005(2) 0.013(2) 0.005(2)
C80 0.026(3) 0.045(3) 0.036(3) -0.009(3) 0.013(2) -0.009(2)
C68 0.028(3) 0.048(3) 0.030(3) -0.004(2) 0.017(2) 0.001(2)
C7 0.031(3) 0.066(4) 0.030(3) 0.000(3) 0.016(2) -0.001(3)
C8 0.025(2) 0.046(3) 0.032(3) -0.003(2) 0.013(2) 0.000(2)
C17 0.025(2) 0.044(3) 0.030(3) -0.002(2) 0.011(2) -0.001(2)
C30 0.028(3) 0.048(3) 0.034(3) -0.001(3) 0.018(2) 0.002(2)
C59 0.030(3) 0.054(4) 0.036(3) -0.006(3) 0.014(2) -0.002(2)
C37 0.025(2) 0.049(3) 0.031(3) -0.005(2) 0.014(2) 0.000(2)
C64 0.026(2) 0.045(3) 0.035(3) -0.002(3) 0.014(2) 0.004(2)
C19 0.034(3) 0.050(4) 0.046(3) -0.012(3) 0.023(3) -0.006(3)
C58 0.030(3) 0.037(3) 0.050(3) -0.006(3) 0.016(2) -0.002(2)
C43 0.027(3) 0.054(3) 0.032(3) 0.001(3) 0.012(2) 0.001(2)
C71 0.040(3) 0.045(3) 0.040(3) 0.000(3) 0.012(3) -0.006(3)
C42 0.028(3) 0.057(4) 0.032(3) -0.004(3) 0.015(2) -0.006(2)
C49 0.036(3) 0.076(5) 0.030(3) 0.003(3) 0.016(2) 0.017(3)
C29 0.037(3) 0.045(3) 0.030(3) 0.000(2) 0.017(2) -0.001(2)
C63 0.025(3) 0.045(3) 0.036(3) 0.003(3) 0.014(2) 0.005(2)
C55 0.055(4) 0.034(3) 0.040(3) -0.006(3) 0.027(3) -0.007(3)
C69 0.030(3) 0.059(4) 0.023(3) 0.000(3) 0.014(2) -0.005(3)
C65 0.052(4) 0.045(3) 0.050(4) 0.000(3) 0.027(3) 0.001(3)
C26 0.052(4) 0.052(4) 0.035(3) -0.012(3) 0.009(3) -0.016(3)
C16 0.025(2) 0.047(3) 0.030(3) 0.001(2) 0.011(2) 0.003(2)
C31 0.027(3) 0.047(3) 0.033(3) -0.002(2) 0.015(2) -0.005(2)
C72 0.051(4) 0.040(3) 0.045(4) 0.000(3) 0.015(3) -0.004(3)
C32 0.036(3) 0.046(3) 0.039(3) 0.004(3) 0.010(3) 0.001(3)
C10 0.046(4) 0.052(4) 0.044(4) -0.005(3) 0.014(3) -0.003(3)
C2 0.029(3) 0.087(5) 0.030(3) 0.013(3) 0.011(2) 0.012(3)
C89 0.043(3) 0.035(3) 0.030(3) -0.002(2) 0.014(2) -0.002(2)
C3 0.036(3) 0.073(5) 0.038(3) 0.004(3) 0.024(3) 0.007(3)
C52 0.049(4) 0.043(3) 0.047(4) -0.002(3) 0.020(3) 0.011(3)
C38 0.034(3) 0.043(3) 0.042(3) -0.006(3) 0.016(3) 0.002(2)
C70 0.039(3) 0.059(4) 0.033(3) -0.002(3) 0.015(2) -0.013(3)
C9 0.035(3) 0.050(4) 0.046(4) 0.000(3) 0.014(3) -0.001(3)
C57 0.036(3) 0.035(3) 0.043(3) 0.003(3) 0.011(2) -0.001(2)
C45 0.030(3) 0.072(4) 0.029(3) 0.004(3) 0.013(2) 0.010(3)
C54 0.075(5) 0.047(4) 0.052(4) -0.004(3) 0.040(4) -0.005(3)
C81 0.035(3) 0.049(4) 0.068(5) -0.018(3) 0.022(3) -0.008(3)
C76 0.050(4) 0.059(4) 0.051(4) 0.006(3) 0.022(3) 0.006(3)
C73 0.043(4) 0.048(4) 0.069(5) 0.005(4) 0.005(3) 0.001(3)
C24 0.028(3) 0.058(4) 0.054(4) -0.019(3) 0.003(3) 0.000(3)
C87 0.079(5) 0.063(5) 0.067(5) 0.003(4) 0.052(4) 0.012(4)
C67 0.070(5) 0.040(4) 0.066(5) 0.004(3) 0.029(4) 0.006(3)
C39 0.046(4) 0.051(4) 0.047(4) 0.007(3) 0.000(3) -0.005(3)
C53 0.047(4) 0.070(5) 0.068(5) 0.001(4) 0.032(4) 0.016(3)
C66 0.089(6) 0.058(4) 0.053(4) -0.009(4) 0.032(4) -0.003(4)
C86 0.038(3) 0.068(5) 0.046(4) 0.010(3) 0.006(3) -0.002(3)
C25 0.048(4) 0.048(4) 0.050(4) -0.012(3) 0.007(3) -0.008(3)
C82 0.054(4) 0.063(5) 0.069(5) -0.031(4) 0.024(4) -0.012(3)
C46 0.065(5) 0.082(5) 0.050(4) 0.015(4) 0.034(4) 0.020(4)
C50 0.048(4) 0.084(6) 0.048(4) -0.008(4) 0.022(3) 0.022(4)
C75 0.064(5) 0.077(5) 0.064(5) 0.005(4) 0.039(4) 0.010(4)
C20 0.082(5) 0.058(4) 0.058(5) -0.011(4) 0.043(4) -0.025(4)
C83 0.061(4) 0.046(4) 0.070(5) -0.001(4) 0.025(4) -0.002(3)
C74 0.046(4) 0.054(4) 0.077(5) 0.003(4) 0.026(4) 0.007(3)
C11 0.060(5) 0.100(7) 0.083(6) -0.049(6) 0.039(4) -0.026(5)
C90 0.077(5) 0.059(5) 0.059(5) 0.016(4) 0.012(4) 0.004(4)
C60 0.067(5) 0.055(4) 0.063(5) -0.012(4) 0.036(4) -0.012(3)
C21 0.070(5) 0.058(4) 0.071(5) -0.009(4) 0.047(4) -0.017(4)
C4 0.083(6) 0.074(5) 0.063(5) 0.009(4) 0.045(4) 0.020(4)
C62 0.069(5) 0.086(6) 0.077(6) -0.016(5) 0.029(5) -0.008(5)
C1 0.036(3) 0.138(9) 0.045(4) -0.012(5) 0.015(3) 0.011(4)
C35 0.073(5) 0.051(4) 0.047(4) 0.006(3) 0.004(4) 0.002(4)
C48 0.099(7) 0.090(6) 0.051(5) 0.020(4) 0.031(5) 0.039(5)
C12 0.053(5) 0.095(7) 0.099(7) -0.036(6) 0.033(5) -0.025(5)
C22 0.123(8) 0.061(5) 0.079(6) 0.008(5) 0.056(6) -0.006(5)
C51 0.086(6) 0.085(6) 0.067(6) 0.006(5) 0.008(5) 0.041(5)
C61 0.076(5) 0.066(5) 0.079(6) 0.008(5) 0.033(5) -0.009(4)
C47 0.104(7) 0.067(5) 0.071(6) 0.003(5) 0.043(5) 0.011(5)
C34 0.056(5) 0.093(6) 0.058(5) 0.014(5) 0.007(4) 0.024(4)
C6 0.119(8) 0.074(6) 0.071(6) 0.017(5) 0.063(6) 0.026(5)
C15 0.078(7) 0.32(3) 0.112(10) -0.126(14) 0.056(7) -0.066(11)
C5 0.139(10) 0.071(6) 0.085(7) -0.003(5) 0.069(7) 0.011(6)
C13 0.081(7) 0.168(13) 0.089(7) -0.080(8) 0.042(6) -0.046(7)
C40 0.044(5) 0.186(14) 0.103(8) 0.079(9) -0.020(5) -0.018(6)
C14 0.121(11) 0.47(4) 0.178(16) -0.25(2) 0.091(11) -0.098(17)
C88 0.113(9) 0.150(13) 0.097(9) -0.003(8) 0.025(7) -0.068(9)

loop_
_atom_type_symbol
_atom_type_description
_atom_type_scat_dispersion_real
_atom_type_scat_dispersion_imag
_atom_type_scat_source
C C 0.0181 0.0091 'International Tables Vol C Tables 4.2.6.8 and 6.1.1.4'
H H 0.0000 0.0000 'International Tables Vol C Tables 4.2.6.8 and 6.1.1.4'
N N 0.0311 0.0180 'International Tables Vol C Tables 4.2.6.8 and 6.1.1.4'
O O 0.0492 0.0322 'International Tables Vol C Tables 4.2.6.8 and 6.1.1.4'

loop_
_geom_angle_atom_site_label_1
_geom_angle_atom_site_label_2
_geom_angle_atom_site_label_3
_geom_angle
C68 N14 C69 120.6(4)
C36 N7 C37 124.7(4)
C79 N15 C80 122.7(4)
C28 N5 C29 120.4(5)
C23 N4 C24 127.9(5)
C23 N4 C89 118.8(5)
C24 N4 C89 111.8(5)
C30 N6 C31 122.4(4)
C7 N2 C8 123.4(4)
C18 N3 C19 120.2(4)
C58 N12 C59 122.9(5)
C63 N13 C64 123.4(4)
C56 N11 C57 122.2(5)
C2 N1 C3 122.5(5)
O7 C36 N7 123.4(5)
O7 C36 C31 121.6(5)
N7 C36 C31 115.0(4)
C44 N8 C45 123.1(4)
C52 N10 C55 119.8(5)
C52 N10 C53 127.9(6)
C55 N10 C53 111.8(5)
O15 C79 N15 122.4(5)
O15 C79 C78 122.7(5)
N15 C79 C78 114.9(4)
O8 C44 N8 123.1(5)
O8 C44 C43 121.5(5)
N8 C44 C43 115.4(5)
C77 C78 C79 122.0(5)
O11 C56 N11 124.6(6)
O11 C56 C55 120.0(6)
N11 C56 C55 115.3(5)
O4 C23 N4 121.6(5)
O4 C23 C19 118.7(5)
N4 C23 C19 119.6(5)
C78 C77 C69 123.5(5)
C49 N9 C50 123.3(5)
O3 C18 N3 123.8(5)
O3 C18 C17 122.1(5)
N3 C18 C17 114.0(4)
O16 C84 N16 123.9(6)
O16 C84 C80 120.4(6)
N16 C84 C80 115.7(5)
O5 C28 N5 124.2(5)
O5 C28 C89 119.5(5)
N5 C28 C89 116.2(5)
N15 C80 C84 110.1(5)
N15 C80 C81 109.2(5)
C84 C80 C81 112.3(5)
O14 C68 N14 123.8(5)
O14 C68 C64 119.7(5)
N14 C68 C64 116.5(4)
O2 C7 N2 123.1(6)
O2 C7 C3 120.0(5)
N2 C7 C3 116.8(5)
N2 C8 C16 108.7(5)
N2 C8 C9 111.4(5)
C16 C8 C9 112.3(5)
C16 C17 C18 120.9(5)
O6 C30 N6 123.4(5)
O6 C30 C29 119.6(5)
N6 C30 C29 116.9(5)
N12 C59 C60 108.2(5)
N12 C59 C63 109.5(4)
C60 C59 C63 113.7(6)
N7 C37 C42 107.6(5)
N7 C37 C38 109.6(4)
C42 C37 C38 112.5(5)
N13 C64 C68 108.2(5)
N13 C64 C65 111.5(5)
C68 C64 C65 109.0(5)
N3 C19 C23 108.3(4)
N3 C19 C20 111.9(5)
C23 C19 C20 107.8(5)
O12 C58 N12 123.0(6)
O12 C58 C57 120.7(6)
N12 C58 C57 116.3(5)
C42 C43 C44 122.2(5)
C76 C71 C72 118.1(6)
C76 C71 C70 122.1(6)
C72 C71 C70 119.8(6)
C43 C42 C37 126.9(5)
O9 C49 N9 123.5(6)
O9 C49 C45 119.3(7)
N9 C49 C45 117.1(5)
N5 C29 C30 115.8(5)
O13 C63 N13 122.9(5)
O13 C63 C59 121.2(5)
N13 C63 C59 115.9(4)
N10 C55 C56 115.6(5)
N10 C55 C54 103.6(5)
C56 C55 C54 110.5(5)
N14 C69 C77 107.8(5)
N14 C69 C70 112.4(5)
C77 C69 C70 115.3(5)
C66 C65 C67 111.9(6)
C66 C65 C64 111.0(6)
C67 C65 C64 110.2(5)
C25 C26 C89 103.7(5)
C17 C16 C8 125.0(5)
N6 C31 C36 108.1(4)
N6 C31 C32 111.2(5)
C36 C31 C32 112.9(5)
C73 C72 C71 120.5(7)
C86 C32 C31 114.3(5)
C15 C10 C11 115.0(8)
C15 C10 C9 122.4(7)
C11 C10 C9 122.3(6)
O1 C2 N1 122.6(7)
O1 C2 C1 120.0(6)
N1 C2 C1 117.4(6)
N4 C89 C28 116.5(5)
N4 C89 C26 102.2(5)
C28 C89 C26 112.9(5)
N1 C3 C7 107.9(6)
N1 C3 C4 113.7(6)
C7 C3 C4 110.2(5)
O10 C52 N10 122.6(6)
O10 C52 C50 118.2(6)
N10 C52 C50 119.1(6)
C37 C38 C39 115.3(5)
C71 C70 C69 114.5(5)
C10 C9 C8 114.1(5)
N11 C57 C58 115.5(5)
N8 C45 C46 113.0(6)
N8 C45 C49 107.2(5)
C46 C45 C49 110.9(5)
C87 C54 C55 103.4(6)
C82 C81 C83 110.9(6)
C82 C81 C80 112.2(6)
C83 C81 C80 109.2(5)
C75 C76 C71 120.8(7)
C72 C73 C74 120.7(7)
N4 C24 C25 103.5(5)
C54 C87 C53 103.4(6)
C40 C39 C90 112.4(7)
C40 C39 C38 112.6(7)
C90 C39 C38 110.0(6)
N10 C53 C87 103.0(6)
C35 C86 C34 110.0(7)
C35 C86 C32 113.5(6)
C34 C86 C32 109.3(7)
C26 C25 C24 102.1(5)
C47 C46 C45 112.3(6)
C47 C46 C48 111.1(7)
C45 C46 C48 109.4(8)
N9 C50 C52 108.0(5)
N9 C50 C51 111.6(6)
C52 C50 C51 108.8(7)
C76 C75 C74 121.6(7)
C22 C20 C21 111.8(7)
C22 C20 C19 114.9(7)
C21 C20 C19 109.8(7)
C75 C74 C73 118.2(6)
C10 C11 C12 121.7(8)
C59 C60 C61 116.4(6)
C6 C4 C5 110.0(9)
C6 C4 C3 110.7(6)
C5 C4 C3 110.3(7)
C13 C12 C11 122.1(8)
C62 C61 C88 112.7(9)
C62 C61 C60 110.0(8)
C88 C61 C60 109.5(9)
C10 C15 C14 123.0(10)
C12 C13 C14 116.8(9)
C13 C14 C15 120.5(10)

loop_
_geom_bond_atom_site_label_1
_geom_bond_atom_site_label_2
_geom_bond_distance
O7 C36 1.225(6)
O3 C18 1.233(6)
O15 C79 1.237(6)
O4 C23 1.236(6)
O8 C44 1.234(6)
O10 C52 1.231(8)
O11 C56 1.224(7)
O14 C68 1.230(6)
N14 C68 1.328(7)
N14 C69 1.476(7)
O1 C2 1.247(8)
O6 C30 1.237(7)
N7 C36 1.343(7)
N7 C37 1.459(8)
O16 C84 1.218(7)
N15 C79 1.340(7)
N15 C80 1.450(7)
O13 C63 1.226(7)
N5 C28 1.346(8)
N5 C29 1.442(7)
N4 C23 1.352(7)
N4 C24 1.464(8)
N4 C89 1.464(7)
O2 C7 1.223(7)
N6 C30 1.334(7)
N6 C31 1.459(7)
O9 C49 1.239(7)
N2 C7 1.326(8)
N2 C8 1.465(7)
N3 C18 1.334(8)
N3 C19 1.455(8)
N12 C58 1.332(8)
N12 C59 1.449(7)
O12 C58 1.228(8)
O5 C28 1.211(7)
N13 C63 1.334(7)
N13 C64 1.443(7)
N11 C56 1.340(8)
N11 C57 1.438(8)
N1 C2 1.338(8)
N1 C3 1.444(9)
C36 C31 1.519(8)
N8 C44 1.323(7)
N8 C45 1.454(7)
N10 C52 1.340(9)
N10 C55 1.449(8)
N10 C53 1.482(8)
C79 C78 1.478(7)
C44 C43 1.488(8)
C78 C77 1.316(8)
C56 C55 1.525(9)
C23 C19 1.521(8)
C77 C69 1.516(8)
N9 C49 1.325(10)
N9 C50 1.472(10)
C18 C17 1.490(8)
N16 C84 1.332(8)
C84 C80 1.532(9)
C28 C89 1.520(8)
C80 C81 1.548(9)
C68 C64 1.541(8)
C7 C3 1.514(9)
C8 C16 1.497(8)
C8 C9 1.522(9)
C17 C16 1.313(8)
C30 C29 1.517(8)
C59 C60 1.528(10)
C59 C63 1.528(8)
C37 C42 1.503(8)
C37 C38 1.524(9)
C64 C65 1.544(9)
C19 C20 1.554(11)
C58 C57 1.524(9)
C43 C42 1.316(8)
C71 C76 1.386(10)
C71 C72 1.402(9)
C71 C70 1.509(9)
C49 C45 1.549(9)
C55 C54 1.531(9)
C69 C70 1.520(10)
C65 C66 1.515(11)
C65 C67 1.516(10)
C26 C25 1.509(10)
C26 C89 1.529(9)
C31 C32 1.534(9)
C72 C73 1.380(10)
C32 C86 1.527(9)
C10 C15 1.317(14)
C10 C11 1.349(10)
C10 C9 1.506(9)
C2 C1 1.509(12)
C3 C4 1.535(11)
C52 C50 1.521(10)
C38 C39 1.528(9)
C45 C46 1.505(12)
C54 C87 1.508(12)
C81 C82 1.509(10)
C81 C83 1.540(11)
C76 C75 1.369(10)
C73 C74 1.393(12)
C24 C25 1.518(9)
C87 C53 1.523(12)
C39 C40 1.485(12)
C39 C90 1.515(11)
C86 C35 1.514(12)
C86 C34 1.519(12)
C46 C47 1.496(13)
C46 C48 1.525(11)
C50 C51 1.539(14)
C75 C74 1.378(12)
C20 C22 1.495(12)
C20 C21 1.526(11)
C11 C12 1.378(12)
C60 C61 1.535(12)
C4 C6 1.504(12)
C4 C5 1.531(15)
C62 C61 1.449(13)
C12 C13 1.294(13)
C61 C88 1.526(15)
C15 C14 1.369(17)
C13 C14 1.357(17)
